data_7021116
loop_
_publ_author_name
'Dolci, Sara'
'Marchetti, Fabio'
'Pampaloni, Guido'
'Zacchini, Stefano'

_publ_section_title
;
 A crystallographic and spectroscopic study on the reactions of WCl6 with
 carbonyl compounds.
;
_journal_issue 16
_journal_name_full 'Dalton transactions (Cambridge, England : 2003)'
_journal_page_first 5635
_journal_page_last 5648
_journal_paper_doi 10.1039/c2dt32771f
_journal_volume 42
_journal_year 2013
_chemical_formula_sum 'C10 H19 Cl6 N2 O2 W'
_chemical_formula_weight 595.82
_chemical_name_systematic
;
?
;
_space_group_IT_number 62
_symmetry_cell_setting orthorhombic
_symmetry_space_group_name_Hall '-P 2ac 2n'
_symmetry_space_group_name_H-M 'P n m a'
_atom_sites_solution_hydrogens geom
_atom_sites_solution_primary direct
_atom_sites_solution_secondary difmap
_audit_creation_method SHELXL-97
_cell_angle_alpha 90.00
_cell_angle_beta 90.00
_cell_angle_gamma 90.00
_cell_formula_units_Z 16
_cell_length_a 19.219(4)
_cell_length_b 29.661(6)
_cell_length_c 13.226(3)
_cell_measurement_reflns_used 9989
_cell_measurement_temperature 150(2)
_cell_measurement_theta_max 25.4515
_cell_measurement_theta_min 2.228
_cell_volume 7540(3)
_computing_structure_refinement 'SHELXL-97 (Sheldrick, 1997)'
_computing_structure_solution 'SHELXS-97 (Sheldrick, 1990)'
_diffrn_ambient_temperature 150(2)
_diffrn_measured_fraction_theta_full 0.998
_diffrn_measured_fraction_theta_max 0.998
_diffrn_measurement_device_type 'CCD area detector'
_diffrn_measurement_method 'phi and omega scans'
_diffrn_radiation_monochromator graphite
_diffrn_radiation_source 'fine-focus sealed tube'
_diffrn_radiation_type MoK\a
_diffrn_radiation_wavelength 0.71073
_diffrn_reflns_av_R_equivalents 0.0605
_diffrn_reflns_av_sigmaI/netI 0.0314
_diffrn_reflns_limit_h_max 23
_diffrn_reflns_limit_h_min -23
_diffrn_reflns_limit_k_max 36
_diffrn_reflns_limit_k_min -36
_diffrn_reflns_limit_l_max 16
_diffrn_reflns_limit_l_min -16
_diffrn_reflns_number 72771
_diffrn_reflns_theta_full 25.66
_diffrn_reflns_theta_max 25.66
_diffrn_reflns_theta_min 1.37
_exptl_absorpt_coefficient_mu 6.981
_exptl_absorpt_correction_T_max 0.5419
_exptl_absorpt_correction_T_min 0.3505
_exptl_absorpt_correction_type empirical
_exptl_crystal_colour orange-brown
_exptl_crystal_density_diffrn 2.100
_exptl_crystal_density_method 'not measured'
_exptl_crystal_description needle
_exptl_crystal_F_000 4560
_exptl_crystal_size_max 0.19
_exptl_crystal_size_mid 0.12
_exptl_crystal_size_min 0.10
_refine_diff_density_max 1.981
_refine_diff_density_min -0.753
_refine_diff_density_rms 0.112
_refine_ls_extinction_method none
_refine_ls_goodness_of_fit_ref 1.023
_refine_ls_hydrogen_treatment constr
_refine_ls_matrix_type full
_refine_ls_number_parameters 461
_refine_ls_number_reflns 7274
_refine_ls_number_restraints 342
_refine_ls_restrained_S_all 1.019
_refine_ls_R_factor_all 0.0365
_refine_ls_R_factor_gt 0.0279
_refine_ls_shift/su_max 0.001
_refine_ls_shift/su_mean 0.000
_refine_ls_structure_factor_coef Fsqd
_refine_ls_weighting_details 'calc w=1/[\s^2^(Fo^2^)+(0.0246P)^2^+23.1337P] where P=(Fo^2^+2Fc^2^)/3'
_refine_ls_weighting_scheme calc
_refine_ls_wR_factor_gt 0.0626
_refine_ls_wR_factor_ref 0.0668
_reflns_number_gt 6189
_reflns_number_total 7274
_reflns_threshold_expression >2sigma(I)
_cod_data_source_file c2dt32771f.txt
_cod_data_source_block fm230112_PNMA
_cod_original_sg_symbol_H-M Pnma
_cod_database_code 7021116

loop_
_symmetry_equiv_pos_as_xyz
'x, y, z'
'-x+1/2, -y, z+1/2'
'-x, y+1/2, -z'
'x+1/2, -y+1/2, -z+1/2'
'-x, -y, -z'
'x-1/2, y, -z-1/2'
'x, -y-1/2, z'
'-x-1/2, y-1/2, z-1/2'

loop_
_atom_site_label
_atom_site_type_symbol
_atom_site_fract_x
_atom_site_fract_y
_atom_site_fract_z
_atom_site_U_iso_or_equiv
_atom_site_adp_type
_atom_site_occupancy
_atom_site_symmetry_multiplicity
_atom_site_calc_flag
_atom_site_refinement_flags
_atom_site_disorder_assembly
_atom_site_disorder_group
W1 W 0.181881(9) 0.490354(7) 0.787508(13) 0.02857(6) Uani 1 1 d . . .
W2 W 0.168301(15) 0.2500 0.28167(2) 0.03439(8) Uani 1 2 d S . .
W3 W 0.381645(15) 0.2500 0.81472(2) 0.02984(8) Uani 1 2 d S . .
Cl1 Cl 0.13158(7) 0.48829(6) 0.62968(9) 0.0536(4) Uani 1 1 d . . .
Cl2 Cl 0.27079(6) 0.53638(5) 0.72858(9) 0.0396(3) Uani 1 1 d . . .
Cl3 Cl 0.24811(7) 0.42682(5) 0.74877(12) 0.0531(4) Uani 1 1 d . . .
Cl4 Cl 0.22868(6) 0.49036(5) 0.94793(9) 0.0376(3) Uani 1 1 d . . .
Cl5 Cl 0.09281(6) 0.44289(5) 0.84381(9) 0.0393(3) Uani 1 1 d . . .
Cl6 Cl 0.11744(6) 0.55357(5) 0.83022(10) 0.0416(3) Uani 1 1 d . . .
Cl7 Cl 0.27524(11) 0.2500 0.36413(16) 0.0602(6) Uani 1 2 d S . .
Cl8 Cl 0.11076(10) 0.2500 0.43726(13) 0.0453(5) Uani 1 2 d S . .
Cl9 Cl 0.16734(8) 0.32752(5) 0.28298(11) 0.0519(4) Uani 1 1 d . . .
Cl10 Cl 0.06145(10) 0.2500 0.19838(13) 0.0421(4) Uani 1 2 d S . .
Cl11 Cl 0.22492(10) 0.2500 0.12670(14) 0.0464(5) Uani 1 2 d S . .
Cl12 Cl 0.50006(10) 0.2500 0.77679(16) 0.0497(5) Uani 1 2 d S . .
Cl13 Cl 0.35647(9) 0.2500 0.64324(14) 0.0447(5) Uani 1 2 d S . .
Cl14 Cl 0.38290(11) 0.32788(5) 0.81310(16) 0.0729(5) Uani 1 1 d . . .
Cl15 Cl 0.40807(14) 0.2500 0.98518(17) 0.0744(8) Uani 1 2 d S . .
Cl16 Cl 0.26412(11) 0.2500 0.85033(17) 0.0630(6) Uani 1 2 d S . .
C11 C 0.1328(3) 0.37198(17) 0.5287(4) 0.0360(11) Uani 1 1 d U . .
C12 C 0.0953(3) 0.3448(2) 0.6069(4) 0.0486(14) Uani 1 1 d U . .
H12A H 0.0648 0.3219 0.5753 0.058 Uiso 1 1 calc R . .
H12B H 0.0670 0.3643 0.6516 0.058 Uiso 1 1 calc R . .
C13 C 0.1545(4) 0.3229(2) 0.6647(5) 0.0673(18) Uani 1 1 d U . .
H13A H 0.1600 0.3370 0.7320 0.081 Uiso 1 1 calc R . .
H13B H 0.1455 0.2903 0.6740 0.081 Uiso 1 1 calc R . .
C14 C 0.2186(3) 0.3301(2) 0.6017(5) 0.0533(15) Uani 1 1 d U . .
H14A H 0.2581 0.3400 0.6444 0.064 Uiso 1 1 calc R . .
H14B H 0.2318 0.3020 0.5660 0.064 Uiso 1 1 calc R . .
C15 C 0.2493(3) 0.3864(2) 0.4656(5) 0.0548(16) Uani 1 1 d U . .
H15A H 0.2960 0.3753 0.4818 0.082 Uiso 1 1 calc R . .
H15B H 0.2476 0.4191 0.4757 0.082 Uiso 1 1 calc R . .
H15C H 0.2384 0.3793 0.3949 0.082 Uiso 1 1 calc R . .
O1 O 0.10477(19) 0.39909(13) 0.4663(3) 0.0424(9) Uani 1 1 d U . .
H1 H 0.0628 0.4029 0.4819 0.064 Uiso 1 1 calc R . .
N1 N 0.1993(2) 0.36499(15) 0.5304(3) 0.0401(10) Uani 1 1 d U . .
C21 C 0.4459(3) 0.37595(17) 0.0867(4) 0.0367(11) Uani 1 1 d U . .
C22 C 0.4779(3) 0.3440(2) 0.1602(5) 0.0499(14) Uani 1 1 d U . .
H22A H 0.5130 0.3594 0.2027 0.060 Uiso 1 1 calc R . .
H22B H 0.5004 0.3184 0.1247 0.060 Uiso 1 1 calc R . .
C23 C 0.4167(3) 0.3278(2) 0.2236(5) 0.0569(16) Uani 1 1 d U . .
H23A H 0.4176 0.2946 0.2305 0.068 Uiso 1 1 calc R . .
H23B H 0.4183 0.3415 0.2919 0.068 Uiso 1 1 calc R . .
C24 C 0.3522(3) 0.3429(2) 0.1674(5) 0.0507(14) Uani 1 1 d U . .
H24A H 0.3292 0.3170 0.1339 0.061 Uiso 1 1 calc R . .
H24B H 0.3187 0.3575 0.2139 0.061 Uiso 1 1 calc R . .
C25 C 0.3326(3) 0.4011(2) 0.0279(5) 0.0563(17) Uani 1 1 d U . .
H25A H 0.2841 0.3949 0.0462 0.084 Uiso 1 1 calc R . .
H25B H 0.3403 0.3926 -0.0429 0.084 Uiso 1 1 calc R . .
H25C H 0.3422 0.4333 0.0365 0.084 Uiso 1 1 calc R . .
O2 O 0.47851(19) 0.40137(13) 0.0255(3) 0.0442(9) Uani 1 1 d U . .
N2 N 0.3787(2) 0.37510(15) 0.0927(3) 0.0363(10) Uani 1 1 d U . .
C31 C 0.0673(3) 0.3715(2) 0.0427(4) 0.0505(14) Uani 1 1 d U . .
C32 C 0.1449(3) 0.3783(2) 0.0420(5) 0.0581(16) Uani 1 1 d U . .
H32A H 0.1652 0.3713 0.1090 0.070 Uiso 1 1 calc R . .
H32B H 0.1569 0.4097 0.0236 0.070 Uiso 1 1 calc R . .
C33 C 0.1709(4) 0.3454(2) -0.0378(6) 0.0670(18) Uani 1 1 d U . .
H33A H 0.2119 0.3284 -0.0132 0.080 Uiso 1 1 calc R . .
H33B H 0.1834 0.3613 -0.1010 0.080 Uiso 1 1 calc R . .
C34 C 0.1089(4) 0.3138(2) -0.0546(6) 0.0746(19) Uani 1 1 d U . .
H34A H 0.1018 0.3081 -0.1276 0.090 Uiso 1 1 calc R . .
H34B H 0.1162 0.2847 -0.0197 0.090 Uiso 1 1 calc R . .
C35 C -0.0186(4) 0.3201(2) -0.0248(5) 0.070(2) Uani 1 1 d U . .
H35A H -0.0186 0.2934 -0.0683 0.105 Uiso 1 1 calc R . .
H35B H -0.0476 0.3436 -0.0554 0.105 Uiso 1 1 calc R . .
H35C H -0.0373 0.3122 0.0418 0.105 Uiso 1 1 calc R . .
O3 O 0.0234(2) 0.3935(2) 0.0880(3) 0.0822(16) Uani 1 1 d U . .
N3 N 0.0519(3) 0.33663(16) -0.0137(4) 0.0511(12) Uani 1 1 d U . .
C41 C 0.0631(6) 0.4954(3) 0.1833(6) 0.0297(18) Uani 0.570(5) 1 d PDU A 1
C42 C 0.0506(4) 0.4710(3) 0.2809(6) 0.0327(17) Uani 0.570(5) 1 d PDU A 1
H42A H 0.0798 0.4436 0.2856 0.039 Uiso 0.570(5) 1 calc PR A 1
H42B H 0.0011 0.4623 0.2877 0.039 Uiso 0.570(5) 1 calc PR A 1
C43 C 0.0711(11) 0.5057(4) 0.3618(9) 0.034(2) Uani 0.570(5) 1 d PDU A 1
H43A H 0.1187 0.4999 0.3871 0.041 Uiso 0.570(5) 1 calc PR A 1
H43B H 0.0383 0.5048 0.4195 0.041 Uiso 0.570(5) 1 calc PR A 1
C44 C 0.0674(5) 0.5513(3) 0.3069(6) 0.0350(18) Uani 0.570(5) 1 d PDU A 1
H44A H 0.0224 0.5665 0.3199 0.042 Uiso 0.570(5) 1 calc PR A 1
H44B H 0.1057 0.5715 0.3286 0.042 Uiso 0.570(5) 1 calc PR A 1
C45 C 0.0830(5) 0.5732(4) 0.1204(7) 0.033(2) Uani 0.570(5) 1 d PDU A 1
H45A H 0.0902 0.6029 0.1510 0.050 Uiso 0.570(5) 1 calc PR A 1
H45B H 0.0412 0.5739 0.0781 0.050 Uiso 0.570(5) 1 calc PR A 1
H45C H 0.1234 0.5654 0.0788 0.050 Uiso 0.570(5) 1 calc PR A 1
O4 O 0.0622(5) 0.4795(3) 0.0939(5) 0.044(2) Uani 0.570(5) 1 d PDU A 1
H4 H 0.0610 0.4512 0.0964 0.066 Uiso 0.570(5) 1 calc PR A 1
N4 N 0.0744(4) 0.5393(3) 0.2006(5) 0.0334(17) Uani 0.570(5) 1 d PDU A 1
C51 C 0.0605(8) 0.4793(3) 0.2101(8) 0.031(2) Uani 0.430(5) 1 d PDU A 2
C52 C 0.0611(10) 0.4995(4) 0.1046(10) 0.037(3) Uani 0.430(5) 1 d PDU A 2
H52A H 0.0140 0.4991 0.0744 0.045 Uiso 0.430(5) 1 calc PR A 2
H52B H 0.0934 0.4829 0.0597 0.045 Uiso 0.430(5) 1 calc PR A 2
C53 C 0.0862(7) 0.5479(4) 0.1218(9) 0.036(2) Uani 0.430(5) 1 d PDU A 2
H53A H 0.0588 0.5695 0.0808 0.043 Uiso 0.430(5) 1 calc PR A 2
H53B H 0.1360 0.5510 0.1041 0.043 Uiso 0.430(5) 1 calc PR A 2
C54 C 0.0743(7) 0.5560(4) 0.2367(8) 0.033(2) Uani 0.430(5) 1 d PDU A 2
H54A H 0.1145 0.5719 0.2670 0.039 Uiso 0.430(5) 1 calc PR A 2
H54B H 0.0318 0.5741 0.2482 0.039 Uiso 0.430(5) 1 calc PR A 2
C55 C 0.0646(14) 0.5023(7) 0.3879(9) 0.031(4) Uani 0.430(5) 1 d PDU A 2
H55A H 0.0706 0.5305 0.4255 0.047 Uiso 0.430(5) 1 calc PR A 2
H55B H 0.1021 0.4814 0.4057 0.047 Uiso 0.430(5) 1 calc PR A 2
H55C H 0.0197 0.4888 0.4053 0.047 Uiso 0.430(5) 1 calc PR A 2
O5 O 0.0538(4) 0.4388(3) 0.2337(6) 0.034(2) Uani 0.430(5) 1 d PDU A 2
H5 H 0.0150 0.4350 0.2619 0.051 Uiso 0.430(5) 1 calc PR A 2
N5 N 0.0669(5) 0.5115(3) 0.2796(6) 0.0290(16) Uani 0.430(5) 1 d PDU A 2

loop_
_atom_site_aniso_label
_atom_site_aniso_U_11
_atom_site_aniso_U_22
_atom_site_aniso_U_33
_atom_site_aniso_U_23
_atom_site_aniso_U_13
_atom_site_aniso_U_12
W1 0.01868(10) 0.04364(13) 0.02338(10) -0.00010(8) 0.00020(7) -0.00132(8)
W2 0.02900(15) 0.04724(19) 0.02692(15) 0.000 0.00520(11) 0.000
W3 0.02925(15) 0.02567(15) 0.03459(15) 0.000 -0.00074(12) 0.000
Cl1 0.0429(8) 0.0932(12) 0.0248(6) 0.0028(7) -0.0071(6) -0.0201(8)
Cl2 0.0243(6) 0.0623(9) 0.0322(6) 0.0062(6) 0.0009(5) -0.0088(6)
Cl3 0.0399(8) 0.0540(9) 0.0656(9) -0.0163(8) 0.0128(7) 0.0041(7)
Cl4 0.0302(6) 0.0540(8) 0.0286(6) 0.0058(6) -0.0063(5) -0.0026(6)
Cl5 0.0269(6) 0.0529(8) 0.0379(7) 0.0034(6) 0.0009(5) -0.0080(6)
Cl6 0.0257(6) 0.0469(8) 0.0522(8) 0.0012(6) -0.0031(6) 0.0039(6)
Cl7 0.0318(10) 0.1019(19) 0.0468(12) 0.000 -0.0047(9) 0.000
Cl8 0.0435(11) 0.0647(13) 0.0276(9) 0.000 0.0090(8) 0.000
Cl9 0.0476(8) 0.0468(9) 0.0614(9) -0.0062(7) 0.0163(7) -0.0097(7)
Cl10 0.0345(10) 0.0588(12) 0.0329(9) 0.000 -0.0016(7) 0.000
Cl11 0.0430(11) 0.0606(13) 0.0355(10) 0.000 0.0159(8) 0.000
Cl12 0.0275(9) 0.0626(14) 0.0590(13) 0.000 -0.0069(9) 0.000
Cl13 0.0284(9) 0.0655(13) 0.0403(10) 0.000 -0.0024(8) 0.000
Cl14 0.0888(13) 0.0269(8) 0.1029(14) -0.0105(8) 0.0014(11) 0.0059(8)
Cl15 0.0732(17) 0.113(2) 0.0368(11) 0.000 -0.0104(11) 0.000
Cl16 0.0361(11) 0.1017(19) 0.0513(12) 0.000 0.0133(10) 0.000
C11 0.038(3) 0.029(3) 0.040(3) -0.005(2) -0.005(2) 0.000(2)
C12 0.057(3) 0.043(3) 0.046(3) -0.002(3) 0.005(3) -0.005(3)
C13 0.077(4) 0.061(4) 0.064(4) 0.019(3) -0.021(3) -0.026(3)
C14 0.063(4) 0.043(3) 0.054(3) -0.004(3) -0.023(3) 0.003(3)
C15 0.039(3) 0.067(4) 0.058(4) 0.000(3) -0.004(3) -0.008(3)
O1 0.033(2) 0.042(2) 0.053(2) 0.0030(18) -0.0088(17) 0.0004(17)
N1 0.036(2) 0.041(3) 0.043(2) -0.002(2) -0.0083(19) -0.004(2)
C21 0.033(3) 0.031(3) 0.046(3) 0.001(2) 0.004(2) 0.004(2)
C22 0.039(3) 0.042(3) 0.068(4) 0.015(3) -0.003(3) -0.001(2)
C23 0.050(3) 0.052(3) 0.068(4) 0.024(3) 0.011(3) 0.005(3)
C24 0.039(3) 0.049(3) 0.063(3) 0.005(3) 0.011(3) -0.005(3)
C25 0.034(3) 0.081(5) 0.054(4) 0.003(3) 0.003(3) 0.020(3)
O2 0.034(2) 0.045(2) 0.054(2) 0.0084(18) 0.0074(17) 0.0066(17)
N2 0.029(2) 0.042(2) 0.038(2) 0.0008(19) 0.0027(18) 0.0053(18)
C31 0.056(3) 0.056(3) 0.040(3) -0.001(3) -0.009(3) 0.006(3)
C32 0.051(3) 0.064(4) 0.059(4) 0.006(3) -0.006(3) 0.009(3)
C33 0.060(4) 0.047(4) 0.094(4) 0.005(3) 0.010(3) 0.013(3)
C34 0.078(4) 0.046(4) 0.099(5) -0.002(3) 0.022(4) 0.001(3)
C35 0.072(5) 0.062(4) 0.076(5) 0.010(4) -0.013(4) -0.024(4)
O3 0.043(3) 0.146(5) 0.058(3) -0.033(3) 0.003(2) 0.010(3)
N3 0.059(3) 0.037(3) 0.057(3) 0.005(2) 0.005(2) -0.004(2)
C41 0.016(3) 0.046(4) 0.027(4) -0.003(3) 0.000(3) 0.001(4)
C42 0.025(3) 0.043(4) 0.030(4) -0.001(3) -0.002(3) -0.002(3)
C43 0.029(4) 0.044(5) 0.030(5) -0.003(4) 0.002(5) -0.003(4)
C44 0.029(3) 0.046(4) 0.030(4) -0.003(3) -0.001(3) -0.004(3)
C45 0.012(4) 0.060(6) 0.028(4) 0.017(5) -0.003(3) -0.002(5)
O4 0.032(4) 0.060(5) 0.039(4) -0.003(4) -0.005(3) -0.005(5)
N4 0.020(3) 0.052(4) 0.028(4) 0.001(3) 0.001(3) 0.000(3)
C51 0.019(4) 0.048(5) 0.025(4) 0.000(4) -0.001(4) 0.001(4)
C52 0.027(4) 0.054(6) 0.032(5) 0.001(5) 0.000(4) 0.003(5)
C53 0.018(4) 0.053(5) 0.036(5) 0.001(5) 0.001(4) 0.002(5)
C54 0.022(4) 0.051(5) 0.025(5) 0.003(4) 0.004(4) 0.003(4)
C55 0.032(7) 0.041(7) 0.020(7) 0.000(5) 0.000(7) 0.002(6)
O5 0.026(4) 0.035(5) 0.040(5) -0.003(4) 0.002(3) -0.002(3)
N5 0.021(3) 0.042(3) 0.024(3) -0.002(3) -0.001(3) -0.002(3)

loop_
_atom_type_symbol
_atom_type_description
_atom_type_scat_dispersion_real
_atom_type_scat_dispersion_imag
_atom_type_scat_source
C C 0.0033 0.0016 'International Tables Vol C Tables 4.2.6.8 and 6.1.1.4'
H H 0.0000 0.0000 'International Tables Vol C Tables 4.2.6.8 and 6.1.1.4'
N N 0.0061 0.0033 'International Tables Vol C Tables 4.2.6.8 and 6.1.1.4'
O O 0.0106 0.0060 'International Tables Vol C Tables 4.2.6.8 and 6.1.1.4'
Cl Cl 0.1484 0.1585 'International Tables Vol C Tables 4.2.6.8 and 6.1.1.4'
W W -0.8490 6.8722 'International Tables Vol C Tables 4.2.6.8 and 6.1.1.4'

loop_
_geom_angle_atom_site_label_1
_geom_angle_atom_site_label_2
_geom_angle_atom_site_label_3
_geom_angle
_geom_angle_site_symmetry_1
_geom_angle_site_symmetry_3
Cl1 W1 Cl4 177.59(5) . .
Cl1 W1 Cl6 91.04(6) . .
Cl4 W1 Cl6 89.09(5) . .
Cl1 W1 Cl2 91.16(5) . .
Cl4 W1 Cl2 91.25(4) . .
Cl6 W1 Cl2 89.97(5) . .
Cl1 W1 Cl3 90.49(6) . .
Cl4 W1 Cl3 89.39(5) . .
Cl6 W1 Cl3 178.47(5) . .
Cl2 W1 Cl3 89.98(5) . .
Cl1 W1 Cl5 88.01(5) . .
Cl4 W1 Cl5 89.58(5) . .
Cl6 W1 Cl5 91.05(5) . .
Cl2 W1 Cl5 178.70(5) . .
Cl3 W1 Cl5 89.03(5) . .
Cl9 W2 Cl9 178.74(7) . 7_565
Cl9 W2 Cl11 90.60(4) . .
Cl9 W2 Cl11 90.60(4) 7_565 .
Cl9 W2 Cl7 90.21(4) . .
Cl9 W2 Cl7 90.21(4) 7_565 .
Cl11 W2 Cl7 89.99(7) . .
Cl9 W2 Cl10 89.80(4) . .
Cl9 W2 Cl10 89.80(4) 7_565 .
Cl11 W2 Cl10 89.75(7) . .
Cl7 W2 Cl10 179.74(7) . .
Cl9 W2 Cl8 89.40(4) . .
Cl9 W2 Cl8 89.40(4) 7_565 .
Cl11 W2 Cl8 179.71(7) . .
Cl7 W2 Cl8 90.30(7) . .
Cl10 W2 Cl8 89.96(7) . .
Cl16 W3 Cl14 90.70(5) . 7_565
Cl16 W3 Cl14 90.70(5) . .
Cl14 W3 Cl14 178.40(11) 7_565 .
Cl16 W3 Cl15 90.92(9) . .
Cl14 W3 Cl15 90.39(5) 7_565 .
Cl14 W3 Cl15 90.39(5) . .
Cl16 W3 Cl13 89.74(7) . .
Cl14 W3 Cl13 89.61(5) 7_565 .
Cl14 W3 Cl13 89.61(5) . .
Cl15 W3 Cl13 179.35(8) . .
Cl16 W3 Cl12 179.35(8) . .
Cl14 W3 Cl12 89.30(5) 7_565 .
Cl14 W3 Cl12 89.30(5) . .
Cl15 W3 Cl12 89.74(9) . .
Cl13 W3 Cl12 89.61(7) . .
O1 C11 N1 122.1(5) . .
O1 C11 C12 125.8(5) . .
N1 C11 C12 112.1(5) . .
C11 C12 C13 102.6(5) . .
C11 C12 H12A 111.2 . .
C13 C12 H12A 111.2 . .
C11 C12 H12B 111.2 . .
C13 C12 H12B 111.2 . .
H12A C12 H12B 109.2 . .
C14 C13 C12 105.9(5) . .
C14 C13 H13A 110.5 . .
C12 C13 H13A 110.5 . .
C14 C13 H13B 110.5 . .
C12 C13 H13B 110.5 . .
H13A C13 H13B 108.7 . .
N1 C14 C13 104.7(5) . .
N1 C14 H14A 110.8 . .
C13 C14 H14A 110.8 . .
N1 C14 H14B 110.8 . .
C13 C14 H14B 110.8 . .
H14A C14 H14B 108.9 . .
N1 C15 H15A 109.5 . .
N1 C15 H15B 109.5 . .
H15A C15 H15B 109.5 . .
N1 C15 H15C 109.5 . .
H15A C15 H15C 109.5 . .
H15B C15 H15C 109.5 . .
C11 O1 H1 109.5 . .
C11 N1 C15 125.4(5) . .
C11 N1 C14 112.2(5) . .
C15 N1 C14 122.3(5) . .
O2 C21 N2 122.9(5) . .
O2 C21 C22 126.1(5) . .
N2 C21 C22 111.0(5) . .
C21 C22 C23 104.0(5) . .
C21 C22 H22A 111.0 . .
C23 C22 H22A 111.0 . .
C21 C22 H22B 111.0 . .
C23 C22 H22B 111.0 . .
H22A C22 H22B 109.0 . .
C24 C23 C22 105.7(5) . .
C24 C23 H23A 110.6 . .
C22 C23 H23A 110.6 . .
C24 C23 H23B 110.6 . .
C22 C23 H23B 110.6 . .
H23A C23 H23B 108.7 . .
N2 C24 C23 103.8(5) . .
N2 C24 H24A 111.0 . .
C23 C24 H24A 111.0 . .
N2 C24 H24B 111.0 . .
C23 C24 H24B 111.0 . .
H24A C24 H24B 109.0 . .
N2 C25 H25A 109.5 . .
N2 C25 H25B 109.5 . .
H25A C25 H25B 109.5 . .
N2 C25 H25C 109.5 . .
H25A C25 H25C 109.5 . .
H25B C25 H25C 109.5 . .
C21 N2 C25 124.1(5) . .
C21 N2 C24 113.6(4) . .
C25 N2 C24 122.1(5) . .
O3 C31 N3 123.0(6) . .
O3 C31 C32 128.0(6) . .
N3 C31 C32 108.9(6) . .
C31 C32 C33 104.2(5) . .
C31 C32 H32A 110.9 . .
C33 C32 H32A 110.9 . .
C31 C32 H32B 110.9 . .
C33 C32 H32B 110.9 . .
H32A C32 H32B 108.9 . .
C32 C33 C34 103.7(6) . .
C32 C33 H33A 111.0 . .
C34 C33 H33A 111.0 . .
C32 C33 H33B 111.0 . .
C34 C33 H33B 111.0 . .
H33A C33 H33B 109.0 . .
N3 C34 C33 105.0(6) . .
N3 C34 H34A 110.7 . .
C33 C34 H34A 110.7 . .
N3 C34 H34B 110.7 . .
C33 C34 H34B 110.7 . .
H34A C34 H34B 108.8 . .
N3 C35 H35A 109.5 . .
N3 C35 H35B 109.5 . .
H35A C35 H35B 109.5 . .
N3 C35 H35C 109.5 . .
H35A C35 H35C 109.5 . .
H35B C35 H35C 109.5 . .
C31 N3 C34 115.2(6) . .
C31 N3 C35 122.4(6) . .
C34 N3 C35 122.1(6) . .
O4 C41 N4 121.4(8) . .
O4 C41 C42 128.2(9) . .
N4 C41 C42 110.4(7) . .
C41 C42 C43 103.6(7) . .
C41 C42 H42A 111.0 . .
C43 C42 H42A 111.0 . .
C41 C42 H42B 111.0 . .
C43 C42 H42B 111.0 . .
H42A C42 H42B 109.0 . .
C42 C43 C44 104.4(9) . .
C42 C43 H43A 110.9 . .
C44 C43 H43A 110.9 . .
C42 C43 H43B 110.9 . .
C44 C43 H43B 110.9 . .
H43A C43 H43B 108.9 . .
N4 C44 C43 103.6(8) . .
N4 C44 H44A 111.0 . .
C43 C44 H44A 111.0 . .
N4 C44 H44B 111.0 . .
C43 C44 H44B 111.0 . .
H44A C44 H44B 109.0 . .
N4 C45 H45A 109.5 . .
N4 C45 H45B 109.5 . .
H45A C45 H45B 109.5 . .
N4 C45 H45C 109.5 . .
H45A C45 H45C 109.5 . .
H45B C45 H45C 109.5 . .
C41 N4 C44 112.9(7) . .
C41 N4 C45 124.0(8) . .
C44 N4 C45 122.6(8) . .
O5 C51 N5 121.9(10) . .
O5 C51 C52 127.7(10) . .
N5 C51 C52 110.4(9) . .
C51 C52 C53 103.7(10) . .
C51 C52 H52A 111.0 . .
C53 C52 H52A 111.0 . .
C51 C52 H52B 111.0 . .
C53 C52 H52B 111.0 . .
H52A C52 H52B 109.0 . .
C52 C53 C54 104.1(10) . .
C52 C53 H53A 110.9 . .
C54 C53 H53A 110.9 . .
C52 C53 H53B 110.9 . .
C54 C53 H53B 110.9 . .
H53A C53 H53B 109.0 . .
N5 C54 C53 105.0(9) . .
N5 C54 H54A 110.8 . .
C53 C54 H54A 110.8 . .
N5 C54 H54B 110.8 . .
C53 C54 H54B 110.8 . .
H54A C54 H54B 108.8 . .
N5 C55 H55A 109.5 . .
N5 C55 H55B 109.5 . .
H55A C55 H55B 109.5 . .
N5 C55 H55C 109.5 . .
H55A C55 H55C 109.5 . .
H55B C55 H55C 109.5 . .
C51 O5 H5 109.5 . .
C51 N5 C54 113.2(8) . .
C51 N5 C55 122.6(11) . .
C54 N5 C55 124.1(11) . .

loop_
_geom_bond_atom_site_label_1
_geom_bond_atom_site_label_2
_geom_bond_distance
_geom_bond_site_symmetry_2
W1 Cl1 2.3013(13) .
W1 Cl4 2.3046(12) .
W1 Cl6 2.3171(14) .
W1 Cl2 2.3219(13) .
W1 Cl3 2.3311(15) .
W1 Cl5 2.3383(13) .
W2 Cl9 2.2993(16) .
W2 Cl9 2.2993(16) 7_565
W2 Cl11 2.3207(18) .
W2 Cl7 2.327(2) .
W2 Cl10 2.3305(19) .
W2 Cl8 2.3362(18) .
W3 Cl16 2.307(2) .
W3 Cl14 2.3102(16) 7_565
W3 Cl14 2.3102(16) .
W3 Cl15 2.311(2) .
W3 Cl13 2.3190(19) .
W3 Cl12 2.330(2) .
C11 O1 1.272(6) .
C11 N1 1.295(7) .
C11 C12 1.497(7) .
C12 C13 1.517(9) .
C12 H12A 0.9900 .
C12 H12B 0.9900 .
C13 C14 1.502(9) .
C13 H13A 0.9900 .
C13 H13B 0.9900 .
C14 N1 1.449(7) .
C14 H14A 0.9900 .
C14 H14B 0.9900 .
C15 N1 1.435(7) .
C15 H15A 0.9800 .
C15 H15B 0.9800 .
C15 H15C 0.9800 .
O1 H1 0.8400 .
C21 O2 1.271(6) .
C21 N2 1.295(6) .
C21 C22 1.491(7) .
C22 C23 1.521(8) .
C22 H22A 0.9900 .
C22 H22B 0.9900 .
C23 C24 1.513(8) .
C23 H23A 0.9900 .
C23 H23B 0.9900 .
C24 N2 1.466(7) .
C24 H24A 0.9900 .
C24 H24B 0.9900 .
C25 N2 1.455(7) .
C25 H25A 0.9800 .
C25 H25B 0.9800 .
C25 H25C 0.9800 .
C31 O3 1.221(7) .
C31 N3 1.310(7) .
C31 C32 1.506(9) .
C32 C33 1.521(9) .
C32 H32A 0.9900 .
C32 H32B 0.9900 .
C33 C34 1.531(10) .
C33 H33A 0.9900 .
C33 H33B 0.9900 .
C34 N3 1.396(8) .
C34 H34A 0.9900 .
C34 H34B 0.9900 .
C35 N3 1.448(8) .
C35 H35A 0.9800 .
C35 H35B 0.9800 .
C35 H35C 0.9800 .
C41 O4 1.273(9) .
C41 N4 1.339(10) .
C41 C42 1.499(10) .
C42 C43 1.536(12) .
C42 H42A 0.9900 .
C42 H42B 0.9900 .
C43 C44 1.538(12) .
C43 H43A 0.9900 .
C43 H43B 0.9900 .
C44 N4 1.457(8) .
C44 H44A 0.9900 .
C44 H44B 0.9900 .
C45 N4 1.471(9) .
C45 H45A 0.9800 .
C45 H45B 0.9800 .
C45 H45C 0.9800 .
O4 H4 0.8400 .
C51 O5 1.245(10) .
C51 N5 1.334(10) .
C51 C52 1.519(12) .
C52 C53 1.531(13) .
C52 H52A 0.9900 .
C52 H52B 0.9900 .
C53 C54 1.556(12) .
C53 H53A 0.9900 .
C53 H53B 0.9900 .
C54 N5 1.442(10) .
C54 H54A 0.9900 .
C54 H54B 0.9900 .
C55 N5 1.459(11) .
C55 H55A 0.9800 .
C55 H55B 0.9800 .
C55 H55C 0.9800 .
O5 H5 0.8400 .

loop_
_geom_hbond_atom_site_label_D
_geom_hbond_atom_site_label_H
_geom_hbond_atom_site_label_A
_geom_hbond_distance_DH
_geom_hbond_distance_HA
_geom_hbond_distance_DA
_geom_hbond_angle_DHA
_geom_hbond_site_symmetry_A
O1 H1 O2 0.84 1.62 2.430(5) 159.9 6_556
O4 H4 O3 0.84 1.86 2.660(10) 157.9 .
O5 H5 Cl6 0.84 2.84 3.404(8) 126.0 5_566

loop_
_geom_torsion_atom_site_label_1
_geom_torsion_atom_site_label_2
_geom_torsion_atom_site_label_3
_geom_torsion_atom_site_label_4
_geom_torsion
O1 C11 C12 C13 -174.6(5)
N1 C11 C12 C13 5.5(6)
C11 C12 C13 C14 -12.9(7)
C12 C13 C14 N1 15.6(7)
O1 C11 N1 C15 0.8(8)
C12 C11 N1 C15 -179.3(5)
O1 C11 N1 C14 -175.2(5)
C12 C11 N1 C14 4.8(6)
C13 C14 N1 C11 -13.0(6)
C13 C14 N1 C15 170.9(5)
O2 C21 C22 C23 171.9(6)
N2 C21 C22 C23 -7.7(7)
C21 C22 C23 C24 12.9(7)
C22 C23 C24 N2 -13.4(7)
O2 C21 N2 C25 3.1(9)
C22 C21 N2 C25 -177.3(5)
O2 C21 N2 C24 179.3(5)
C22 C21 N2 C24 -1.1(7)
C23 C24 N2 C21 9.4(7)
C23 C24 N2 C25 -174.3(5)
O3 C31 C32 C33 -172.6(7)
N3 C31 C32 C33 8.3(7)
C31 C32 C33 C34 -15.1(7)
C32 C33 C34 N3 16.9(8)
O3 C31 N3 C34 -176.1(7)
C32 C31 N3 C34 3.0(8)
O3 C31 N3 C35 -2.0(10)
C32 C31 N3 C35 177.1(5)
C33 C34 N3 C31 -13.0(8)
C33 C34 N3 C35 172.9(6)
O4 C41 C42 C43 170.5(13)
N4 C41 C42 C43 -11.4(13)
C41 C42 C43 C44 20.4(14)
C42 C43 C44 N4 -22.2(14)
O4 C41 N4 C44 175.0(10)
C42 C41 N4 C44 -3.3(12)
O4 C41 N4 C45 3.2(16)
C42 C41 N4 C45 -175.1(8)
C43 C44 N4 C41 16.4(13)
C43 C44 N4 C45 -171.6(10)
O5 C51 C52 C53 -168.4(14)
N5 C51 C52 C53 13.0(18)
C51 C52 C53 C54 -18.2(16)
C52 C53 C54 N5 17.8(15)
O5 C51 N5 C54 179.9(12)
C52 C51 N5 C54 -1.5(17)
O5 C51 N5 C55 -2(2)
C52 C51 N5 C55 177.0(16)
C53 C54 N5 C51 -10.6(14)
C53 C54 N5 C55 171.0(15)
